data_2011591
loop_
_publ_author_name
'Okabe, Nobuo'
'Oya, Naomi'

_publ_section_title
;Bis(\m-pyridine-2,6-carboxylato-<i>O</i>,<i>N</i>,<i>O</i>':<i>O</i>)bis[triaquamanganese(II)]--pyridine-2,6-dicarboxylic
 acid (1/2)
;
_journal_issue 12
_journal_name_full 'Acta Crystallographica Section C'
_journal_page_first 1416
_journal_page_last 1417
_journal_paper_doi 10.1107/S0108270100012786
_journal_volume 56
_journal_year 2000
_chemical_formula_iupac '[Mn2 (C7 H3 N O4)2 (H2 O)6], 2C7 H5 N O4'
_chemical_formula_moiety 'C14 H18 Mn2 N2 O14,2(C7 H5 N O4)'
_chemical_formula_sum 'C28 H28 Mn2 N4 O22'
_chemical_formula_weight 882.42
_chemical_name_systematic
;
Bis(\m-pyridine-2,6-carboxylato-N,O,O':O)bis[triaquamanganese(II)]--
pyridine-2,6-dicarboxylic acid (1/2)
;
_space_group_IT_number 14
_symmetry_cell_setting monoclinic
_symmetry_space_group_name_Hall '-P 2ybc'
_symmetry_space_group_name_H-M 'P 1 21/c 1'
_atom_type_scat_source
;
International Tables for X-ray Crystallography Vol.IV
;
_cell_angle_alpha 90
_cell_angle_beta 97.43(2)
_cell_angle_gamma 90
_cell_formula_units_Z 2
_cell_length_a 9.166(3)
_cell_length_b 14.603(3)
_cell_length_c 12.192(3)
_cell_measurement_reflns_used 25
_cell_measurement_temperature 296
_cell_measurement_theta_max 15.0
_cell_measurement_theta_min 14.6
_cell_volume 1618.2(7)
_computing_cell_refinement 'MSC/AFC Diffractometer Control Software'
_computing_data_collection
;
MSC/AFC Diffractometer Control Software (Molecular Structure
Corporation, 1992a)
;
_computing_data_reduction 'TEXSAN PROCESS (Molecular Structure Corporation, 1992b)'
_computing_molecular_graphics 'ORTEPII (Johnson, 1976)'
_computing_structure_refinement 'TEXSAN LS'
_computing_structure_solution 'SAPI91 (Fan, 1991) and DIRDIF (Beurskens et al., 1994)'
_diffrn_measured_fraction_theta_full .9997
_diffrn_measurement_device 'Rigaku AFC-5R'
_diffrn_measurement_method \w-2\q
_diffrn_radiation_type MoK\a
_diffrn_radiation_wavelength .71069
_diffrn_reflns_av_R_equivalents .023
_diffrn_reflns_limit_h_max 11
_diffrn_reflns_limit_h_min 0
_diffrn_reflns_limit_k_max 18
_diffrn_reflns_limit_k_min 0
_diffrn_reflns_limit_l_max 15
_diffrn_reflns_limit_l_min -15
_diffrn_reflns_number 4093
_diffrn_reflns_theta_max 27.5
_diffrn_standards_decay_% .4
_diffrn_standards_interval_count 150
_diffrn_standards_number 3
_exptl_absorpt_coefficient_mu .887
_exptl_absorpt_correction_T_max .915
_exptl_absorpt_correction_T_min .816
_exptl_absorpt_correction_type '\y scan'
_exptl_absorpt_process_details '(North et al., 1968)'
_exptl_crystal_colour colorless
_exptl_crystal_density_diffrn 1.811
_exptl_crystal_density_meas ?
_exptl_crystal_description pillar
_exptl_crystal_size_max .600
_exptl_crystal_size_mid .300
_exptl_crystal_size_min .100
_refine_diff_density_max .58
_refine_diff_density_min -.67
_refine_ls_extinction_method none
_refine_ls_goodness_of_fit_ref 1.101
_refine_ls_hydrogen_treatment noref
_refine_ls_number_parameters 253
_refine_ls_number_reflns 3711
_refine_ls_R_factor_gt .037
_refine_ls_shift/su_max .0030
_refine_ls_structure_factor_coef Fsqd
_refine_ls_weighting_details 'w = 1/[\s^2^(Fo^2^) + {0.06000[Max(Fo^2^,0) + 2Fc^2^]/3}^2^]'
_refine_ls_weighting_scheme calc
_refine_ls_wR_factor_ref .122
_reflns_number_gt 2524
_reflns_number_total 3711
_reflns_threshold_expression F^2^>2.0\s(F^2^)
_cod_data_source_file bk1553.cif
_cod_data_source_block II
_cod_depositor_comments
;
The following automatic conversions were performed:

'_atom_site_thermal_displace_type' tag value 'Uij' was replaced with
'Uani' value 42 times.

Automatic conversion script
Id: cif_fix_values 1646 2011-03-28 12:23:43Z adriana 

The following automatic conversions were performed:

'_exptl_crystal_density_meas' value 'not measured' was changed to '?'
- the value is perceived as not measured.

Automatic conversion script
Id: cif_fix_values 3008 2015-01-20 13:52:24Z robertas 

The following automatic conversions were performed:

'_refine_ls_weighting_scheme' value 'w = 1/[\s^2^(Fo^2^) +
{0.06000[Max(Fo^2^,0) + 2Fc^2^]/3}^2^]' was changed to 'calc'. New
tag '_refine_ls_weighting_details' was created. The value of the new
tag was set to 'w = 1/[\s^2^(Fo^2^) + {0.06000[Max(Fo^2^,0) +
2Fc^2^]/3}^2^]'.

Automatic conversion script
Id: cif_fix_values 3143 2015-03-26 13:38:13Z robertas 
;
_cod_original_sg_symbol_H-M 'P 21/c'
_cod_database_code 2011591
_cod_database_fobs_code 2011591

loop_
_symmetry_equiv_pos_as_xyz
x,y,z
-x,1/2+y,1/2-z
-x,-y,-z
x,1/2-y,1/2+z

loop_
_atom_site_aniso_label
_atom_site_aniso_U_11
_atom_site_aniso_U_22
_atom_site_aniso_U_33
_atom_site_aniso_U_12
_atom_site_aniso_U_13
_atom_site_aniso_U_23
Mn1 .0303(2) .0196(2) .0219(2) .0019(2) .0116(2) .0002(2)
O1 .0470(10) .0245(10) .0330(10) .0054(8) .0274(9) .0031(8)
O2 .0340(10) .0189(9) .0225(9) .0033(7) .0159(8) .0014(7)
O3 .0400(10) .0235(10) .0310(10) .0017(8) .0174(9) .0078(8)
O4 .0460(10) .0227(9) .0320(10) .0028(8) .0232(9) .0033(8)
O5 .0550(10) .0490(10) .0400(10) -.0160(10) .0210(10) .0090(10)
O6 .0460(10) .0310(10) .0390(10) -.0069(9) .0152(10) .0005(9)
O7 .078(2) .0270(10) .0400(10) -.0100(10) .0310(10) -.0009(9)
O8 .071(2) .0240(10) .0420(10) -.0006(10) .0400(10) .0015(9)
O9 .0500(10) .0270(10) .0330(10) .0073(9) .0241(10) .0086(8)
O10 .0370(10) .0260(10) .0295(10) .0005(8) .0084(8) -.0005(8)
O11 .0370(10) .0248(10) .0274(10) -.0040(8) .0147(8) -.0030(7)
N1 .0260(10) .0210(10) .0162(10) .0015(8) .0082(8) .0024(8)
N2 .0240(10) .0250(10) .0230(10) .0002(9) .0090(9) .0026(8)
C1 .0270(10) .0180(10) .0200(10) .0009(10) .0073(10) .0009(9)
C2 .041(2) .0240(10) .0250(10) .0050(10) .0150(10) .0000(10)
C3 .051(2) .0190(10) .0330(10) .0090(10) .0170(10) -.0010(10)
C4 .042(2) .0190(10) .0270(10) .0030(10) .0140(10) .0050(10)
C5 .0300(10) .0200(10) .0190(10) .0006(10) .0084(10) .0005(9)
C6 .0290(10) .0210(10) .0190(10) .0010(10) .0095(10) .0003(9)
C7 .0260(10) .0250(10) .0200(10) -.0002(10) .0050(10) .0020(10)
C8 .0240(10) .0320(10) .0250(10) .0000(10) .0100(10) .0030(10)
C9 .037(2) .038(2) .0300(10) .0050(10) .0180(10) .0020(10)
C10 .048(2) .035(2) .034(2) .0070(10) .0180(10) -.0070(10)
C11 .040(2) .0250(10) .0340(10) .0020(10) .0110(10) -.0020(10)
C12 .0260(10) .0260(10) .0230(10) .0020(10) .0070(10) .0014(10)
C13 .0280(10) .035(2) .0350(10) -.0020(10) .0090(10) .0080(10)
C14 .0330(10) .0270(10) .0200(10) .0000(10) .0070(10) .0020(10)

loop_
_atom_site_label
_atom_site_fract_x
_atom_site_fract_y
_atom_site_fract_z
_atom_site_U_iso_or_equiv
_atom_site_thermal_displace_type
_atom_site_calc_flag
_atom_site_calc_attached_atom
Mn1 .08193(5) .08403(3) .40568(3) .02320(10) Uani ? ?
O1 -.2031(2) .14090(10) .6562(2) .0328(5) Uani ? ?
O2 -.0740(2) .06720(10) .53900(10) .0242(5) Uani ? ?
O3 .1370(2) .35630(10) .2437(2) .0302(5) Uani ? ?
O4 .1482(2) .20750(10) .2831(2) .0319(5) Uani ? ?
O5 .6277(3) .3966(2) -.2210(2) .0465(7) Uani ? ?
O6 .5763(2) .42570(10) -.0496(2) .0377(6) Uani ? ?
O7 .2985(3) .07290(10) .0930(2) .0462(7) Uani ? ?
O8 .3021(3) .22140(10) .1282(2) .0427(7) Uani ? ?
O9 .2510(2) .03250(10) .3119(2) .0350(6) Uani ? ?
O10 -.0898(2) .04020(10) .2742(2) .0306(5) Uani ? ?
O11 .2742(2) .09620(10) .5468(2) .0287(5) Uani ? ?
N1 -.0162(2) .22270(10) .4421(2) .0203(5) Uani ? ?
N2 .4542(2) .25890(10) -.0362(2) .0236(5) Uani ? ?
C1 -.0992(3) .2279(2) .5242(2) .0215(6) Uani ? ?
C2 -.1576(3) .3090(2) .5566(2) .0288(7) Uani ? ?
C3 -.1304(4) .3887(2) .5014(2) .0335(8) Uani ? ?
C4 -.0452(3) .3842(2) .4156(2) .0287(7) Uani ? ?
C5 .0104(3) .3000(2) .3885(2) .0226(6) Uani ? ?
C6 -.1282(3) .1381(2) .5787(2) .0222(6) Uani ? ?
C7 .1055(3) .2888(2) .2973(2) .0238(6) Uani ? ?
C8 .5279(3) .2767(2) -.1221(2) .0265(7) Uani ? ?
C9 .5600(3) .2108(2) -.1972(2) .0343(8) Uani ? ?
C10 .5170(4) .1215(2) -.1827(3) .0378(8) Uani ? ?
C11 .4437(3) .1011(2) -.0938(2) .0324(7) Uani ? ?
C12 .4140(3) .1721(2) -.0232(2) .0247(6) Uani ? ?
C13 .5806(3) .3731(2) -.1362(2) .0319(7) Uani ? ?
C14 .3316(3) .1509(2) .0724(2) .0267(7) Uani ? ?
H1 -.2157 .3104 .6158 .0340 Uani ? ?
H2 -.1701 .4452 .5216 .0397 Uani ? ?
H3 -.0252 .4379 .3761 .0345 Uani ? ?
H4 .6096 .2271 -.2582 .0412 Uani ? ?
H5 .5375 .0748 -.2329 .0455 Uani ? ?
H6 .4139 .0400 -.0807 .0385 Uani ? ?
H7 .6120 .4797 -.0697 .0439 Uani ? ?
H8 .2302 .2048 .1774 .0439 Uani ? ?
H9 .2632 .0516 .2498 .0439 Uani ? ?
H10 .2596 -.0288 .3228 .0439 Uani ? ?
H11 -.0965 -.0190 .2787 .0439 Uani ? ?
H12 -.1867 .0565 .2816 .0439 Uani ? ?
H13 .3319 .1379 .5269 .0439 Uani ? ?
H14 .2356 .1181 .6015 .0439 Uani ? ?

loop_
_geom_angle_atom_site_label_1
_geom_angle_atom_site_label_2
_geom_angle_atom_site_label_3
_geom_angle_site_symmetry_1
_geom_angle_site_symmetry_3
_geom_angle
_geom_angle_publ_flag
O2 Mn1 O2 . 3_556 69.39(7) yes
O2 Mn1 O4 . . 136.61(6) yes
O2 Mn1 O9 . . 151.61(7) yes
O2 Mn1 O10 . . 91.87(7) yes
O2 Mn1 O11 . . 88.06(7) yes
O2 Mn1 N1 . . 70.29(7) yes
O4 Mn1 O9 . . 71.71(7) yes
O4 Mn1 O10 . . 88.83(7) yes
O4 Mn1 O11 . . 99.85(7) yes
O4 Mn1 N1 . . 66.67(7) yes
O9 Mn1 O10 . . 90.41(8) yes
O9 Mn1 O11 . . 83.76(8) yes
O9 Mn1 N1 . . 137.26(7) yes
O10 Mn1 O11 . . 167.40(7) yes
O10 Mn1 N1 . . 97.91(7) yes
O11 Mn1 N1 . . 93.93(7) yes
Mn1 O2 C6 . . 119.2(2) no
Mn1 O2 C6 3_556 . 129.7(2) no
Mn1 O4 C7 . . 119.7(2) no
Mn1 N1 C1 . . 118.2(2) no
Mn1 N1 C5 . . 123.4(2) no
C1 N1 C5 . . 118.3(2) no
C8 N2 C12 . . 116.9(2) no
N1 C1 C2 . . 122.9(2) no
N1 C1 C6 . . 115.5(2) no
C2 C1 C6 . . 121.6(2) no
C1 C2 C3 . . 118.8(2) no
C2 C3 C4 . . 118.9(2) no
C3 C4 C5 . . 118.8(2) no
N1 C5 C4 . . 122.3(2) no
N1 C5 C7 . . 115.2(2) no
C4 C5 C7 . . 122.5(2) no
O1 C6 O2 . . 126.9(2) no
O1 C6 C1 . . 117.0(2) no
O2 C6 C1 . . 116.1(2) no
O3 C7 O4 . . 125.2(2) no
O3 C7 C5 . . 119.9(2) no
O4 C7 C5 . . 114.9(2) no
N2 C8 C9 . . 123.4(3) no
N2 C8 C13 . . 118.2(2) no
C9 C8 C13 . . 118.4(2) no
C8 C9 C10 . . 118.9(3) no
C9 C10 C11 . . 118.8(3) no
C10 C11 C12 . . 118.5(3) no
N2 C12 C11 . . 123.5(2) no
N2 C12 C14 . . 117.6(2) no
C11 C12 C14 . . 118.9(2) no
O5 C13 O6 . . 124.7(3) no
O5 C13 C8 . . 121.0(3) no
O6 C13 C8 . . 114.3(2) no
O7 C14 O8 . . 124.6(3) no
O7 C14 C12 . . 121.3(2) no
O8 C14 C12 . . 114.1(2) no

loop_
_geom_bond_atom_site_label_1
_geom_bond_atom_site_label_2
_geom_bond_site_symmetry_1
_geom_bond_site_symmetry_2
_geom_bond_distance
_geom_bond_publ_flag
Mn1 O2 . . 2.312(2) yes
Mn1 O2 . 3_556 2.313(2) yes
Mn1 O4 . . 2.467(2) yes
Mn1 O9 . . 2.176(2) yes
Mn1 O10 . . 2.192(2) yes
Mn1 O11 . . 2.305(2) yes
Mn1 N1 . . 2.283(2) yes
O1 C6 . . 1.238(3) yes
O2 C6 . . 1.271(3) yes
O3 C7 . . 1.238(3) yes
O4 C7 . . 1.269(3) yes
O5 C13 . . 1.220(4) yes
O6 C13 . . 1.311(4) yes
O7 C14 . . 1.215(3) yes
O8 C14 . . 1.281(3) yes
N1 C1 . . 1.336(3) no
N1 C5 . . 1.342(3) no
N2 C8 . . 1.343(3) no
N2 C12 . . 1.334(3) no
C1 C2 . . 1.379(4) no
C1 C6 . . 1.509(3) no
C2 C3 . . 1.382(4) no
C3 C4 . . 1.386(4) no
C4 C5 . . 1.388(4) no
C5 C7 . . 1.507(4) no
C8 C9 . . 1.387(4) no
C8 C13 . . 1.505(4) no
C9 C10 . . 1.379(4) no
C10 C11 . . 1.380(4) no
C11 C12 . . 1.397(4) no
C12 C14 . . 1.500(4) no

loop_
_geom_hbond_atom_site_label_D
_geom_hbond_atom_site_label_H
_geom_hbond_atom_site_label_A
_geom_hbond_site_symmetry_A
_geom_hbond_distance_DH
_geom_hbond_distance_HA
_geom_hbond_distance_DA
_geom_hbond_angle_DHA
_geom_hbond_publ_flag
O6 H7 O11 2_655 .90 2.0 2.841(2) 156 yes
O8 H8 O4 . .98 1.57 2.507(3) 158 yes
O9 H10 O1 3_556 .91 1.75 2.608(2) 158 yes
O9 H9 O7 . .83 2.00 2.821(3) 169 yes
O10 H11 O3 2_545 .87 1.87 2.724(2) 167 yes
O10 H12 O5 4_455 .94 1.83 2.756(3) 170 yes
O11 H13 O8 4_555 .86 2.43 2.842(3) 110 yes
O11 H14 O3 4_555 .86 2.09 2.934(3) 168 yes

loop_
_geom_torsion_atom_site_label_1
_geom_torsion_atom_site_label_2
_geom_torsion_atom_site_label_3
_geom_torsion_atom_site_label_4
_geom_torsion_site_symmetry_3
_geom_torsion_site_symmetry_4
_geom_torsion
_geom_torsion_publ_flag
Mn1 O2 C6 O1 . . -173.7(2) no
Mn1 O2 C6 C1 . . 7.1(3) no
Mn1 O4 C7 O3 . . 177.1(2) no
Mn1 O4 C7 C5 . . -2.4(3) no
Mn1 N1 C1 C2 . . 176.7(2) no
Mn1 N1 C1 C6 . . -4.5(3) no
Mn1 N1 C5 C4 . . -177.0(2) no
Mn1 N1 C5 C7 . . 2.7(3) no
O2 Mn1 O2 C6 3_556 3_556 171.9(3) no
O2 Mn1 O4 C7 . . 10.4(3) no
O2 Mn1 N1 C1 . . 5.8(2) no
O2 Mn1 N1 C5 . . -177.2(2) no
O4 Mn1 O2 C6 . . -14.4(2) no
O4 Mn1 N1 C1 . . -179.8(2) no
O4 Mn1 N1 C5 . . -2.8(2) no
O9 Mn1 O2 C6 . . 161.0(2) no
O9 Mn1 O4 C7 . . -167.3(2) no
O9 Mn1 N1 C1 . . -165.8(2) no
O9 Mn1 N1 C5 . . 11.2(3) no
O10 Mn1 O2 C6 . . -104.7(2) no
O10 Mn1 O4 C7 . . 101.9(2) no
O10 Mn1 N1 C1 . . 94.9(2) no
O10 Mn1 N1 C5 . . -88.0(2) no
O11 Mn1 O2 C6 . . 87.9(2) no
O11 Mn1 O4 C7 . . -87.3(2) no
O11 Mn1 N1 C1 . . -80.8(2) no
O11 Mn1 N1 C5 . . 96.3(2) no
N1 Mn1 O2 C6 . . -7.0(2) no
N1 Mn1 O4 C7 . . 2.7(2) no
